data_1562785
loop_
_publ_author_name
'Jin, Jing'
'Han, Xiao'
'Meng, Qin'
'Li, Dan'
'Chi, Yu-Xian'
'Niu, Shu-Yun'

_publ_section_title
;
 Syntheses, structures and photoelectric properties of a series of
 Cd(II)/Zn(II) coordination polymers and coordination supramolecules
;
_journal_name_full 'Journal of Solid State Chemistry'
_journal_page_first 92
_journal_page_last 102
_journal_paper_doi 10.1016/j.jssc.2012.09.016
_journal_volume 197
_journal_year 2013
_chemical_formula_sum 'C7 H9 N O7 Zn'
_chemical_formula_weight 284.52
_space_group_IT_number 19
_space_group_name_Hall 'P 2ac 2ab'
_space_group_name_H-M_alt 'P 21 21 21'
_symmetry_cell_setting orthorhombic
_symmetry_space_group_name_H-M 'P 21 21 21'
_atom_sites_solution_hydrogens geom
_atom_sites_solution_primary direct
_atom_sites_solution_secondary difmap
_audit_creation_method SHELXL-97
_cell_angle_alpha 90.00
_cell_angle_beta 90.00
_cell_angle_gamma 90.00
_cell_formula_units_Z 4
_cell_length_a 7.3333(15)
_cell_length_b 9.4304(19)
_cell_length_c 13.835(3)
_cell_measurement_reflns_used 9440
_cell_measurement_temperature 293(2)
_cell_measurement_theta_max 27.48
_cell_measurement_theta_min 3.14
_cell_volume 956.8(3)
_computing_cell_refinement 'PROCESS AUTO'
_computing_data_collection 'PROCESS AUTO'
_computing_data_reduction 'PROCESS AUTO'
_computing_molecular_graphics 'SHELXL-97 (Sheldrick, 2008)'
_computing_structure_refinement 'SHELXL-97 (Sheldrick, 2008)'
_computing_structure_solution 'SHELXS-97 (Sheldrick, 2008)'
_diffrn_ambient_temperature 293(2)
_diffrn_measured_fraction_theta_full 0.998
_diffrn_measured_fraction_theta_max 0.998
_diffrn_measurement_device_type 'Rigaku RAXIS-RAPID'
_diffrn_measurement_method Omega-scan
_diffrn_radiation_monochromator graphite
_diffrn_radiation_source 'fine-focus sealed tube'
_diffrn_radiation_type MoK\a
_diffrn_radiation_wavelength 0.71073
_diffrn_reflns_av_R_equivalents 0.0182
_diffrn_reflns_av_sigmaI/netI 0.0216
_diffrn_reflns_limit_h_max 9
_diffrn_reflns_limit_h_min -9
_diffrn_reflns_limit_k_max 12
_diffrn_reflns_limit_k_min -11
_diffrn_reflns_limit_l_max 17
_diffrn_reflns_limit_l_min -17
_diffrn_reflns_number 9440
_diffrn_reflns_theta_full 27.48
_diffrn_reflns_theta_max 27.48
_diffrn_reflns_theta_min 3.14
_exptl_absorpt_coefficient_mu 2.589
_exptl_absorpt_correction_T_max 0.7818
_exptl_absorpt_correction_T_min 0.7818
_exptl_absorpt_correction_type empirical
_exptl_absorpt_process_details Higashi,T(1995)
_exptl_crystal_colour light-yellow
_exptl_crystal_density_diffrn 1.975
_exptl_crystal_density_method 'not measured'
_exptl_crystal_description block
_exptl_crystal_F_000 576
_exptl_crystal_size_max 0.10
_exptl_crystal_size_mid 0.10
_exptl_crystal_size_min 0.10
_refine_diff_density_max 0.284
_refine_diff_density_min -0.313
_refine_diff_density_rms 0.053
_refine_ls_abs_structure_details 'Flack H D (1983), Acta Cryst. A39, 876-881'
_refine_ls_abs_structure_Flack 0.01(3)
_refine_ls_extinction_method none
_refine_ls_goodness_of_fit_ref 1.098
_refine_ls_hydrogen_treatment mixed
_refine_ls_matrix_type full
_refine_ls_number_parameters 177
_refine_ls_number_reflns 2189
_refine_ls_number_restraints 6
_refine_ls_restrained_S_all 4.647
_refine_ls_R_factor_all 0.0170
_refine_ls_R_factor_gt 0.0165
_refine_ls_shift/su_max 0.000
_refine_ls_shift/su_mean 0.000
_refine_ls_structure_factor_coef Fsqd
_refine_ls_weighting_details 'calc w=1/[\s^2^(Fo^2^)+(0.0224P)^2^+0.0797P] where P=(Fo^2^+2Fc^2^)/3'
_refine_ls_weighting_scheme calc
_refine_ls_wR_factor_gt 0.0405
_refine_ls_wR_factor_ref 0.0406
_reflns_number_gt 2150
_reflns_number_total 2189
_reflns_threshold_expression >2sigma(I)
_cod_data_source_file JSSC-2013-197-92.cif
_cod_data_source_block 5
_cod_depositor_comments
;
The following automatic conversions were performed:

data item '_exptl_absorpt_correction_type' value 'Empirical' was
changed to 'empirical' in accordance with the built-in table derived
from the CIF Core dictionary named 'cif_core.dic' version 2.4.5 last
updated on 2014-11-21.

data item '_symmetry_cell_setting' value 'Orthorhombic' was changed
to 'orthorhombic' in accordance with the built-in table derived from
the CIF Core dictionary named 'cif_core.dic' version 2.4.5 last
updated on 2014-11-21.

Automatic conversion script
Id: cif_fix_values 8369 2020-08-20 11:38:08Z andrius 
;
_cod_original_sg_symbol_H-M P2(1)2(1)2(1)
_cod_database_code 1562785

loop_
_symmetry_equiv_pos_as_xyz
'x, y, z'
'-x+1/2, -y, z+1/2'
'-x, y+1/2, -z+1/2'
'x+1/2, -y+1/2, -z'

loop_
_atom_site_label
_atom_site_type_symbol
_atom_site_fract_x
_atom_site_fract_y
_atom_site_fract_z
_atom_site_U_iso_or_equiv
_atom_site_adp_type
_atom_site_occupancy
_atom_site_symmetry_multiplicity
_atom_site_calc_flag
_atom_site_refinement_flags
_atom_site_disorder_assembly
_atom_site_disorder_group
Zn Zn 0.09489(10) 0.61165(7) 0.23243(6) 0.0198(3) Uani 1 1 d . . .
N1 N 0.3458(8) 0.6390(6) 0.1567(4) 0.0185(11) Uani 1 1 d . . .
O1 O 0.0771(7) 0.4585(5) 0.1251(4) 0.0240(10) Uani 1 1 d . . .
O2 O 0.2393(8) 0.3315(5) 0.0218(4) 0.0289(12) Uani 1 1 d . . .
O3 O 0.9587(7) 0.7813(5) 0.1630(4) 0.0229(10) Uani 1 1 d . . .
O4 O 0.7478(7) 0.9485(5) 0.1804(4) 0.0258(11) Uani 1 1 d . . .
O5 O -0.1343(7) 0.5233(6) 0.2899(4) 0.0317(13) Uani 1 1 d D . .
H5A H -0.096(12) 0.450(6) 0.318(6) 0.03(2) Uiso 1 1 d D . .
H5B H -0.219(11) 0.562(10) 0.322(7) 0.05(3) Uiso 1 1 d D . .
O6 O 0.1634(8) 0.7477(6) 0.3409(4) 0.0263(11) Uani 1 1 d D . .
H6C H 0.184(16) 0.708(11) 0.390(8) 0.05(3) Uiso 1 1 d . . .
H6B H 0.080(10) 0.810(8) 0.349(7) 0.04(3) Uiso 1 1 d D . .
O7 O 0.5731(10) 0.5836(8) 0.3897(6) 0.0514(18) Uani 1 1 d D . .
H7A H 0.475(9) 0.548(10) 0.368(8) 0.05(3) Uiso 1 1 d D . .
H7B H 0.58(2) 0.660(8) 0.420(9) 0.08(5) Uiso 1 1 d D . .
C1 C 0.2204(10) 0.4317(6) 0.0781(5) 0.0190(13) Uani 1 1 d . . .
C2 C 0.3784(9) 0.5327(7) 0.0941(4) 0.0183(13) Uani 1 1 d . . .
C3 C 0.5446(10) 0.5155(7) 0.0492(5) 0.0239(15) Uani 1 1 d . . .
H3A H 0.558(12) 0.439(9) 0.006(6) 0.03(2) Uiso 1 1 d . . .
C4 C 0.6832(9) 0.6095(9) 0.0704(5) 0.0238(13) Uani 1 1 d . . .
H4A H 0.790(16) 0.595(11) 0.047(8) 0.06(3) Uiso 1 1 d . . .
C5 C 0.6500(9) 0.7208(7) 0.1336(5) 0.0187(13) Uani 1 1 d . . .
C6 C 0.4767(9) 0.7317(6) 0.1755(5) 0.0193(13) Uani 1 1 d . . .
H6A H 0.4528 0.8061 0.2177 0.023 Uiso 1 1 calc RD . .
C7 C 0.7963(9) 0.8243(7) 0.1612(5) 0.0184(13) Uani 1 1 d . . .

loop_
_atom_site_aniso_label
_atom_site_aniso_U_11
_atom_site_aniso_U_22
_atom_site_aniso_U_33
_atom_site_aniso_U_23
_atom_site_aniso_U_13
_atom_site_aniso_U_12
Zn 0.0145(4) 0.0181(4) 0.0268(4) -0.0041(3) 0.0033(3) -0.0006(3)
N1 0.015(3) 0.017(3) 0.023(3) -0.002(2) 0.002(2) 0.000(2)
O1 0.018(3) 0.023(2) 0.032(2) -0.007(2) 0.005(2) -0.006(2)
O2 0.030(3) 0.026(2) 0.030(3) -0.012(2) 0.006(2) -0.006(2)
O3 0.014(2) 0.020(2) 0.035(3) 0.002(2) -0.0018(19) -0.0011(18)
O4 0.018(3) 0.017(2) 0.042(3) -0.004(2) -0.003(2) -0.0002(19)
O5 0.021(3) 0.027(2) 0.047(3) 0.010(2) 0.012(2) 0.006(2)
O6 0.032(3) 0.023(2) 0.024(2) -0.003(2) -0.005(2) 0.012(2)
O7 0.026(4) 0.066(4) 0.062(4) -0.028(4) 0.010(3) -0.003(3)
C1 0.018(3) 0.018(3) 0.021(3) 0.000(3) -0.001(3) -0.001(2)
C2 0.017(4) 0.018(3) 0.020(3) -0.001(3) 0.001(2) -0.001(2)
C3 0.021(4) 0.025(3) 0.026(3) -0.009(3) 0.004(3) -0.001(3)
C4 0.014(3) 0.027(3) 0.030(3) -0.006(3) 0.005(3) -0.001(3)
C5 0.014(3) 0.018(3) 0.024(3) 0.002(3) -0.001(2) -0.001(2)
C6 0.017(3) 0.016(3) 0.025(3) -0.002(3) 0.002(3) -0.001(2)
C7 0.016(3) 0.020(3) 0.020(3) 0.002(3) 0.000(2) -0.002(3)

loop_
_atom_type_symbol
_atom_type_description
_atom_type_scat_dispersion_real
_atom_type_scat_dispersion_imag
_atom_type_scat_source
C C 0.0033 0.0016 'International Tables Vol C Tables 4.2.6.8 and 6.1.1.4'
H H 0.0000 0.0000 'International Tables Vol C Tables 4.2.6.8 and 6.1.1.4'
N N 0.0061 0.0033 'International Tables Vol C Tables 4.2.6.8 and 6.1.1.4'
O O 0.0106 0.0060 'International Tables Vol C Tables 4.2.6.8 and 6.1.1.4'
Zn Zn 0.2839 1.4301 'International Tables Vol C Tables 4.2.6.8 and 6.1.1.4'

loop_
_geom_angle_atom_site_label_1
_geom_angle_atom_site_label_2
_geom_angle_atom_site_label_3
_geom_angle
_geom_angle_site_symmetry_1
_geom_angle_site_symmetry_3
O6 Zn O5 100.0(3) . .
O6 Zn O1 168.7(2) . .
O5 Zn O1 86.7(2) . .
O6 Zn O3 88.6(2) . 1_455
O5 Zn O3 95.6(2) . 1_455
O1 Zn O3 99.9(2) . 1_455
O6 Zn N1 94.2(2) . .
O5 Zn N1 162.3(2) . .
O1 Zn N1 77.7(2) . .
O3 Zn N1 95.3(2) 1_455 .
O6 Zn O4 84.9(2) . 3_645
O5 Zn O4 86.3(2) . 3_645
O1 Zn O4 86.6(2) . 3_645
O3 Zn O4 173.4(2) 1_455 3_645
N1 Zn O4 84.5(2) . 3_645
C6 N1 C2 119.3(6) . .
C6 N1 Zn 127.5(5) . .
C2 N1 Zn 112.3(4) . .
C1 O1 Zn 117.1(4) . .
C7 O3 Zn 134.4(4) . 1_655
C7 O4 Zn 127.0(5) . 3_655
Zn O5 H5A 104(7) . .
Zn O5 H5B 129(7) . .
H5A O5 H5B 111(9) . .
Zn O6 H6C 113(8) . .
Zn O6 H6B 110(7) . .
H6C O6 H6B 111(10) . .
H7A O7 H7B 125(10) . .
O2 C1 O1 125.0(6) . .
O2 C1 C2 119.2(6) . .
O1 C1 C2 115.8(6) . .
N1 C2 C3 122.3(6) . .
N1 C2 C1 115.2(6) . .
C3 C2 C1 122.4(6) . .
C2 C3 C4 118.7(6) . .
C2 C3 H3A 118(5) . .
C4 C3 H3A 123(5) . .
C3 C4 C5 119.4(6) . .
C3 C4 H4A 119(7) . .
C5 C4 H4A 122(7) . .
C4 C5 C6 118.4(6) . .
C4 C5 C7 121.8(6) . .
C6 C5 C7 119.7(6) . .
N1 C6 C5 121.9(6) . .
N1 C6 H6A 119.1 . .
C5 C6 H6A 119.1 . .
O4 C7 O3 124.5(6) . .
O4 C7 C5 117.3(6) . .
O3 C7 C5 118.2(6) . .

loop_
_geom_bond_atom_site_label_1
_geom_bond_atom_site_label_2
_geom_bond_distance
_geom_bond_site_symmetry_2
Zn O6 2.037(5) .
Zn O5 2.037(5) .
Zn O1 2.075(5) .
Zn O3 2.116(5) 1_455
Zn N1 2.133(6) .
Zn O4 2.270(5) 3_645
N1 C6 1.324(8) .
N1 C2 1.346(8) .
O1 C1 1.262(8) .
O2 C1 1.232(8) .
O3 C7 1.259(9) .
O3 Zn 2.116(5) 1_655
O4 C7 1.252(8) .
O4 Zn 2.270(5) 3_655
O5 H5A 0.85(4) .
O5 H5B 0.84(4) .
O6 H6C 0.79(11) .
O6 H6B 0.86(4) .
O7 H7A 0.85(4) .
O7 H7B 0.83(4) .
C1 C2 1.516(9) .
C2 C3 1.377(10) .
C3 C4 1.381(10) .
C3 H3A 0.95(9) .
C4 C5 1.387(10) .
C4 H4A 0.86(11) .
C5 C6 1.401(10) .
C5 C7 1.500(9) .
C6 H6A 0.9300 .

loop_
_geom_hbond_atom_site_label_D
_geom_hbond_atom_site_label_H
_geom_hbond_atom_site_label_A
_geom_hbond_distance_DH
_geom_hbond_distance_HA
_geom_hbond_distance_DA
_geom_hbond_angle_DHA
_geom_hbond_site_symmetry_A
O5 H5A O3 0.85(4) 1.90(5) 2.701(7) 158(9) 3_645
O5 H5B O7 0.84(4) 1.81(5) 2.614(9) 161(10) 1_455
O6 H6C O2 0.79(11) 1.94(11) 2.708(7) 162(11) 2_565
O6 H6B O1 0.86(4) 1.85(4) 2.699(7) 172(10) 3
O7 H7A O4 0.85(4) 2.00(4) 2.846(9) 175(10) 3_645
O7 H7B O2 0.83(4) 2.23(9) 2.977(10) 148(14) 3_655
